data_4317143
loop_
_publ_author_name
'Jinwoo Seo'
'Narae Jin'
'Hyungphil Chun'

_publ_contact_author
;
 Prof. Hyungphil Chun
 Department of Applied Chemistry
 College of Science and Technology
 Hanyang University
 1271 Sa-3 dong, Ansan 426-791
 Republic of Korea
;
_publ_contact_author_email hchun@hanyang.ac.kr
_publ_section_title
;
 Topologies of Metal-Organic Frameworks Based on Pyrimidine-5-carboxylate
 and Unexpected Gas-Sorption Selectivity for CO2
;
_journal_name_full 'Inorganic Chemistry'
_journal_page_first 10833
_journal_page_last 10839
_journal_paper_doi 10.1021/ic1012523
_journal_volume 49
_journal_year 2010
_chemical_formula_moiety '[Cd(pmc)2]'
_chemical_formula_sum 'C10 H6 Cd N4 O4'
_chemical_formula_weight 358.59
_chemical_name_systematic
; 
 ? 
;
_space_group_IT_number 14
_symmetry_cell_setting monoclinic
_symmetry_space_group_name_Hall '-P 2ybc'
_symmetry_space_group_name_H-M 'P 1 21/c 1'
_atom_sites_solution_hydrogens geom
_atom_sites_solution_primary direct
_atom_sites_solution_secondary difmap
_audit_creation_method SHELXL-97
_cell_angle_alpha 90.00
_cell_angle_beta 104.492(2)
_cell_angle_gamma 90.00
_cell_formula_units_Z 4
_cell_length_a 7.9594(15)
_cell_length_b 9.1801(17)
_cell_length_c 15.796(3)
_cell_measurement_temperature 173(2)
_cell_volume 1117.5(4)
_computing_cell_refinement 'Bruker SAINT'
_computing_data_collection 'Bruker SMART'
_computing_data_reduction 'Bruker SAINT'
_computing_molecular_graphics 'Materials Studio 4.1'
_computing_publication_material WORD
_computing_structure_refinement 'SHELXL-97 (Sheldrick, 1997)'
_computing_structure_solution 'SHELXS-97 (Sheldrick, 1990)'
_diffrn_ambient_temperature 173(2)
_diffrn_measured_fraction_theta_full 0.948
_diffrn_measured_fraction_theta_max 0.948
_diffrn_measurement_device_type 'SMART CCD'
_diffrn_measurement_method 'omega scan'
_diffrn_radiation_monochromator graphite
_diffrn_radiation_source 'fine-focus sealed tube'
_diffrn_radiation_type MoK\a
_diffrn_radiation_wavelength 0.71073
_diffrn_reflns_av_R_equivalents 0.0391
_diffrn_reflns_av_sigmaI/netI 0.0410
_diffrn_reflns_limit_h_max 10
_diffrn_reflns_limit_h_min -9
_diffrn_reflns_limit_k_max 11
_diffrn_reflns_limit_k_min -11
_diffrn_reflns_limit_l_max 8
_diffrn_reflns_limit_l_min -20
_diffrn_reflns_number 6434
_diffrn_reflns_theta_full 28.33
_diffrn_reflns_theta_max 28.33
_diffrn_reflns_theta_min 2.59
_exptl_absorpt_coefficient_mu 1.971
_exptl_absorpt_correction_T_max 0.6939
_exptl_absorpt_correction_T_min 0.5711
_exptl_absorpt_correction_type multi-scan
_exptl_absorpt_process_details 'Bruker SADABS'
_exptl_crystal_colour colorless
_exptl_crystal_density_diffrn 2.131
_exptl_crystal_density_method 'not measured'
_exptl_crystal_description block
_exptl_crystal_F_000 696
_exptl_crystal_size_max 0.32
_exptl_crystal_size_mid 0.27
_exptl_crystal_size_min 0.20
_refine_diff_density_max 0.960
_refine_diff_density_min -0.934
_refine_diff_density_rms 0.161
_refine_ls_extinction_method none
_refine_ls_goodness_of_fit_ref 1.257
_refine_ls_hydrogen_treatment mixed
_refine_ls_matrix_type full
_refine_ls_number_parameters 188
_refine_ls_number_reflns 2648
_refine_ls_number_restraints 0
_refine_ls_restrained_S_all 1.257
_refine_ls_R_factor_all 0.0461
_refine_ls_R_factor_gt 0.0390
_refine_ls_shift/su_max 0.001
_refine_ls_shift/su_mean 0.000
_refine_ls_structure_factor_coef Fsqd
_refine_ls_weighting_details 'calc w=1/[\s^2^(Fo^2^)+(0.0370P)^2^+2.5352P] where P=(Fo^2^+2Fc^2^)/3'
_refine_ls_weighting_scheme calc
_refine_ls_wR_factor_gt 0.0971
_refine_ls_wR_factor_ref 0.0992
_reflns_number_gt 2331
_reflns_number_total 2648
_reflns_threshold_expression >2sigma(I)
_cod_data_source_file ic1012523_si_001_2.cif
_cod_data_source_block 2
_cod_depositor_comments
;
The following automatic conversions were performed:

'_symmetry_cell_setting' value 'Monoclinic' changed to 'monoclinic'
according to the built-in table from CIF Core dictionary named
'cif_core.dic' version 2.4.1 from 2010-06-29.

Automatic conversion script
Id: cif_fix_values 1646 2011-03-28 12:23:43Z adriana 
;
_cod_database_code 4317143

loop_
_symmetry_equiv_pos_as_xyz
'x, y, z'
'-x, y+1/2, -z+1/2'
'-x, -y, -z'
'x, -y-1/2, z-1/2'

loop_
_atom_site_label
_atom_site_type_symbol
_atom_site_fract_x
_atom_site_fract_y
_atom_site_fract_z
_atom_site_U_iso_or_equiv
_atom_site_adp_type
_atom_site_occupancy
_atom_site_symmetry_multiplicity
_atom_site_calc_flag
_atom_site_refinement_flags
_atom_site_disorder_assembly
_atom_site_disorder_group
Cd1 Cd 0.42612(3) 0.50563(3) 0.376301(17) 0.01191(11) Uani 1 1 d . . .
N1 N 0.3070(4) 0.3279(4) 0.2639(2) 0.0144(6) Uani 1 1 d . . .
N2 N 0.6278(4) 0.6314(4) 0.3206(2) 0.0149(6) Uani 1 1 d . . .
N3 N 0.7615(6) -0.0730(4) 0.5944(3) 0.0318(9) Uani 1 1 d . . .
N4 N 0.8209(5) -0.0901(4) 0.4531(3) 0.0260(8) Uani 1 1 d . . .
O1 O 0.5089(3) 0.3243(4) 0.5115(2) 0.0234(7) Uani 1 1 d . . .
O2 O 0.6385(4) 0.3306(3) 0.40259(19) 0.0205(6) Uani 1 1 d . . .
O3 O 0.1486(4) 0.5226(3) 0.39105(18) 0.0159(6) Uani 1 1 d . . .
O4 O 0.2032(3) 0.6727(3) 0.29025(19) 0.0186(6) Uani 1 1 d . . .
C1 C 0.6105(5) 0.2700(4) 0.4685(3) 0.0162(8) Uani 1 1 d . . .
C2 C 0.6911(5) 0.1243(4) 0.4946(3) 0.0166(8) Uani 1 1 d . . .
C3 C 0.6934(6) 0.0591(5) 0.5730(3) 0.0240(9) Uani 1 1 d . . .
C4 C 0.8197(6) -0.1408(5) 0.5322(3) 0.0300(11) Uani 1 1 d . . .
C5 C 0.7584(5) 0.0447(5) 0.4356(3) 0.0181(8) Uani 1 1 d . . .
C6 C 0.1028(5) 0.6191(4) 0.3317(2) 0.0133(7) Uani 1 1 d . . .
C7 C -0.0826(5) 0.6687(4) 0.3107(3) 0.0144(7) Uani 1 1 d . . .
C8 C -0.2040(5) 0.5925(4) 0.3420(3) 0.0166(8) Uani 1 1 d . . .
H8 H -0.1680 0.5111 0.3792 0.020 Uiso 1 1 calc R . .
C9 C 0.4149(5) 0.2480(4) 0.2310(2) 0.0149(7) Uani 1 1 d . . .
H9 H 0.5334 0.2765 0.2455 0.018 Uiso 1 1 calc R . .
C10 C 0.1406(5) 0.2859(4) 0.2431(3) 0.0161(8) Uani 1 1 d . . .
H1 H 0.662(7) 0.112(6) 0.625(3) 0.030(13) Uiso 1 1 d . . .
H2 H 0.867(7) -0.236(6) 0.551(3) 0.038(15) Uiso 1 1 d . . .
H3 H 0.754(6) 0.085(5) 0.378(3) 0.017(12) Uiso 1 1 d . . .
H4 H 0.063(6) 0.334(5) 0.268(3) 0.013(11) Uiso 1 1 d . . .

loop_
_atom_site_aniso_label
_atom_site_aniso_U_11
_atom_site_aniso_U_22
_atom_site_aniso_U_33
_atom_site_aniso_U_23
_atom_site_aniso_U_13
_atom_site_aniso_U_12
Cd1 0.00845(16) 0.01315(17) 0.01435(17) 0.00038(10) 0.00326(11) 0.00086(9)
N1 0.0091(15) 0.0161(15) 0.0174(16) -0.0022(13) 0.0019(12) -0.0022(12)
N2 0.0100(15) 0.0186(16) 0.0163(16) 0.0023(13) 0.0034(12) -0.0005(12)
N3 0.040(2) 0.022(2) 0.027(2) 0.0083(17) -0.0032(18) -0.0052(18)
N4 0.0207(19) 0.0188(18) 0.038(2) 0.0025(16) 0.0057(17) 0.0050(14)
O1 0.0154(15) 0.0239(16) 0.0311(18) -0.0099(13) 0.0062(13) -0.0013(11)
O2 0.0206(15) 0.0184(14) 0.0203(15) 0.0036(12) 0.0010(12) 0.0016(11)
O3 0.0119(13) 0.0199(13) 0.0151(13) 0.0026(11) 0.0014(11) 0.0015(11)
O4 0.0096(13) 0.0212(14) 0.0258(15) 0.0016(12) 0.0059(11) 0.0001(11)
C1 0.0087(17) 0.0178(18) 0.0198(19) -0.0040(16) -0.0010(14) -0.0004(14)
C2 0.0158(18) 0.0174(18) 0.0151(18) -0.0001(15) 0.0010(15) -0.0016(15)
C3 0.030(2) 0.025(2) 0.015(2) -0.0019(17) 0.0004(17) -0.0060(18)
C4 0.023(2) 0.019(2) 0.042(3) 0.005(2) -0.004(2) -0.0009(18)
C5 0.019(2) 0.0172(18) 0.017(2) 0.0001(16) 0.0025(16) 0.0022(16)
C6 0.0119(17) 0.0131(16) 0.0141(17) -0.0045(14) 0.0018(14) 0.0017(14)
C7 0.0119(17) 0.0141(17) 0.0183(18) -0.0034(14) 0.0060(14) 0.0015(14)
C8 0.0144(18) 0.0152(18) 0.021(2) -0.0002(15) 0.0056(15) 0.0022(14)
C9 0.0087(17) 0.0198(18) 0.0139(17) -0.0016(15) -0.0014(13) -0.0023(14)
C10 0.0104(18) 0.0175(18) 0.022(2) 0.0006(15) 0.0072(15) 0.0018(14)

loop_
_atom_type_symbol
_atom_type_description
_atom_type_scat_dispersion_real
_atom_type_scat_dispersion_imag
_atom_type_scat_source
C C 0.0033 0.0016 'International Tables Vol C Tables 4.2.6.8 and 6.1.1.4'
H H 0.0000 0.0000 'International Tables Vol C Tables 4.2.6.8 and 6.1.1.4'
N N 0.0061 0.0033 'International Tables Vol C Tables 4.2.6.8 and 6.1.1.4'
O O 0.0106 0.0060 'International Tables Vol C Tables 4.2.6.8 and 6.1.1.4'
Cd Cd -0.8075 1.2024 'International Tables Vol C Tables 4.2.6.8 and 6.1.1.4'

loop_
_geom_angle_atom_site_label_1
_geom_angle_atom_site_label_2
_geom_angle_atom_site_label_3
_geom_angle
_geom_angle_site_symmetry_1
_geom_angle_site_symmetry_3
_geom_angle_publ_flag
O3 Cd1 O2 135.84(10) . . ?
O3 Cd1 O1 84.97(10) . 3_666 ?
O2 Cd1 O1 108.64(11) . 3_666 ?
O3 Cd1 N2 141.51(11) . . ?
O2 Cd1 N2 82.46(11) . . ?
O1 Cd1 N2 84.94(11) 3_666 . ?
O3 Cd1 N1 84.81(10) . . ?
O2 Cd1 N1 78.27(10) . . ?
O1 Cd1 N1 169.74(10) 3_666 . ?
N2 Cd1 N1 103.78(11) . . ?
O3 Cd1 O4 55.65(9) . . ?
O2 Cd1 O4 157.97(10) . . ?
O1 Cd1 O4 89.70(10) 3_666 . ?
N2 Cd1 O4 87.26(10) . . ?
N1 Cd1 O4 85.38(10) . . ?
O3 Cd1 C6 28.08(10) . . ?
O2 Cd1 C6 158.18(11) . . ?
O1 Cd1 C6 87.45(10) 3_666 . ?
N2 Cd1 C6 114.40(12) . . ?
N1 Cd1 C6 84.02(11) . . ?
O4 Cd1 C6 27.58(10) . . ?
C9 N1 C10 116.2(3) . . ?
C9 N1 Cd1 119.0(2) . . ?
C10 N1 Cd1 123.8(3) . . ?
C9 N2 C8 116.8(3) 2_655 1_655 ?
C9 N2 Cd1 122.3(2) 2_655 . ?
C8 N2 Cd1 120.8(3) 1_655 . ?
C3 N3 C4 115.4(4) . . ?
C4 N4 C5 115.3(4) . . ?
C1 O1 Cd1 128.1(2) . 3_666 ?
C1 O2 Cd1 100.7(2) . . ?
C6 O3 Cd1 94.5(2) . . ?
C6 O4 Cd1 86.2(2) . . ?
O2 C1 O1 122.5(4) . . ?
O2 C1 C2 118.3(4) . . ?
O1 C1 C2 119.1(4) . . ?
C3 C2 C5 117.1(4) . . ?
C3 C2 C1 123.1(4) . . ?
C5 C2 C1 119.7(4) . . ?
N3 C3 C2 122.5(4) . . ?
N4 C4 N3 127.5(4) . . ?
N4 C5 C2 122.2(4) . . ?
O4 C6 O3 123.7(3) . . ?
O4 C6 C7 119.1(3) . . ?
O3 C6 C7 117.2(3) . . ?
O4 C6 Cd1 66.2(2) . . ?
O3 C6 Cd1 57.44(19) . . ?
C7 C6 Cd1 174.3(3) . . ?
C10 C7 C8 117.4(4) 2 . ?
C10 C7 C6 122.2(3) 2 . ?
C8 C7 C6 120.4(3) . . ?
N2 C8 C7 121.2(4) 1_455 . ?
N1 C9 N2 126.1(3) . 2_645 ?
N1 C10 C7 122.4(4) . 2_545 ?

loop_
_geom_bond_atom_site_label_1
_geom_bond_atom_site_label_2
_geom_bond_distance
_geom_bond_site_symmetry_2
_geom_bond_publ_flag
Cd1 O3 2.284(3) . ?
Cd1 O2 2.294(3) . ?
Cd1 O1 2.321(3) 3_666 ?
Cd1 N2 2.321(3) . ?
Cd1 N1 2.423(3) . ?
Cd1 O4 2.478(3) . ?
Cd1 C6 2.701(4) . ?
N1 C9 1.330(5) . ?
N1 C10 1.339(5) . ?
N2 C9 1.337(5) 2_655 ?
N2 C8 1.345(5) 1_655 ?
N3 C3 1.337(6) . ?
N3 C4 1.339(7) . ?
N4 C4 1.336(6) . ?
N4 C5 1.336(5) . ?
O1 C1 1.280(5) . ?
O1 Cd1 2.321(3) 3_666 ?
O2 C1 1.249(5) . ?
O3 C6 1.275(5) . ?
O4 C6 1.253(5) . ?
C1 C2 1.496(5) . ?
C2 C3 1.371(6) . ?
C2 C5 1.392(6) . ?
C6 C7 1.500(5) . ?
C7 C10 1.377(6) 2 ?
C7 C8 1.381(5) . ?
C8 N2 1.345(5) 1_455 ?
C9 N2 1.337(5) 2_645 ?
C10 C7 1.377(6) 2_545 ?
